data_4133007
loop_
_publ_author_name
'Lin, Furong'
'Yu, Jing-Lu'
'Shen, Yunjun'
'Zhang, Shuo-Qing'
'Spingler, Bernhard'
'Liu, Jiyong'
'Hong, Xin'
'Duttwyler, Simon'

_publ_section_title
;
 Palladium-Catalyzed Selective Five-Fold Cascade Arylation of the
 12-Vertex Monocarborane Anion by B-H Activation.
;
_journal_issue 42
_journal_name_full 'Journal of the American Chemical Society'
_journal_page_first 13798
_journal_page_last 13807
_journal_paper_doi 10.1021/jacs.8b07872
_journal_volume 140
_journal_year 2018
_chemical_formula_moiety 'C6 H16 B11 N2 O2 Pd, C3 H10 N'
_chemical_formula_sum 'C9 H26 B11 N3 O2 Pd'
_chemical_formula_weight 433.64
_space_group_crystal_system monoclinic
_space_group_IT_number 14
_space_group_name_Hall '-P 2ybc'
_space_group_name_H-M_alt 'P 1 21/c 1'
_atom_sites_solution_hydrogens geom
_atom_sites_solution_primary dual
_audit_creation_date 2017-12-01
_audit_creation_method
;
Olex2 1.2
(compiled 2017.08.10 svn.r3461 for OlexSys, GUI svn.r5381)
;
_cell_angle_alpha 90
_cell_angle_beta 96.1760(10)
_cell_angle_gamma 90
_cell_formula_units_Z 4
_cell_length_a 8.75280(10)
_cell_length_b 9.9635(2)
_cell_length_c 24.5410(4)
_cell_measurement_reflns_used 9015
_cell_measurement_temperature 170(2)
_cell_measurement_theta_max 60.633
_cell_measurement_theta_min 3.861
_cell_volume 2127.76(6)
_computing_cell_refinement 'SAINT v8.37A (Bruker, 2015)'
_computing_data_reduction 'SAINT v8.37A (Bruker, 2015)'
_computing_molecular_graphics 'Olex2 (Dolomanov et al., 2009)'
_computing_publication_material 'Olex2 (Dolomanov et al., 2009)'
_computing_structure_refinement 'ShelXL (Sheldrick, 2015)'
_computing_structure_solution 'ShelXT (Sheldrick, 2015)'
_diffrn_ambient_temperature 170.0
_diffrn_measured_fraction_theta_full 0.996
_diffrn_measured_fraction_theta_max 0.996
_diffrn_measurement_device_type 'Bruker APEX-II CCD'
_diffrn_measurement_method '\f and \w scans'
_diffrn_radiation_type GaK\a
_diffrn_radiation_wavelength 1.34139
_diffrn_reflns_av_R_equivalents 0.0439
_diffrn_reflns_av_unetI/netI 0.0279
_diffrn_reflns_Laue_measured_fraction_full 0.996
_diffrn_reflns_Laue_measured_fraction_max 0.996
_diffrn_reflns_limit_h_max 11
_diffrn_reflns_limit_h_min -10
_diffrn_reflns_limit_k_max 12
_diffrn_reflns_limit_k_min -12
_diffrn_reflns_limit_l_max 31
_diffrn_reflns_limit_l_min -31
_diffrn_reflns_number 27448
_diffrn_reflns_point_group_measured_fraction_full 0.996
_diffrn_reflns_point_group_measured_fraction_max 0.996
_diffrn_reflns_theta_full 53.594
_diffrn_reflns_theta_max 60.602
_diffrn_reflns_theta_min 4.420
_diffrn_standards_number 0
_exptl_absorpt_coefficient_mu 4.718
_exptl_absorpt_correction_T_max 0.7519
_exptl_absorpt_correction_T_min 0.4811
_exptl_absorpt_correction_type multi-scan
_exptl_absorpt_process_details
;
SADABS-2016/2 (Bruker,2016) was used for absorption correction.
wR2(int) was 0.1427 before and 0.0626 after correction.
The Ratio of minimum to maximum transmission is 0.6398.
The \l/2 correction factor is Not present.
;
_exptl_crystal_colour colourless
_exptl_crystal_colour_primary colourless
_exptl_crystal_density_diffrn 1.354
_exptl_crystal_description prism
_exptl_crystal_F_000 872
_exptl_crystal_size_max 0.08
_exptl_crystal_size_mid 0.03
_exptl_crystal_size_min 0.02
_refine_diff_density_max 2.303
_refine_diff_density_min -0.595
_refine_diff_density_rms 0.079
_refine_ls_extinction_method none
_refine_ls_goodness_of_fit_ref 1.087
_refine_ls_hydrogen_treatment constr
_refine_ls_matrix_type full
_refine_ls_number_parameters 240
_refine_ls_number_reflns 4865
_refine_ls_number_restraints 0
_refine_ls_restrained_S_all 1.087
_refine_ls_R_factor_all 0.0357
_refine_ls_R_factor_gt 0.0322
_refine_ls_shift/su_max 0.003
_refine_ls_shift/su_mean 0.000
_refine_ls_structure_factor_coef Fsqd
_refine_ls_weighting_details 'w=1/[\s^2^(Fo^2^)+(0.0451P)^2^+1.5526P] where P=(Fo^2^+2Fc^2^)/3'
_refine_ls_weighting_scheme calc
_refine_ls_wR_factor_gt 0.0849
_refine_ls_wR_factor_ref 0.0876
_reflns_Friedel_coverage 0.000
_reflns_number_gt 4457
_reflns_number_total 4865
_reflns_threshold_expression 'I > 2\s(I)'
_cod_data_source_file ja8b07872_si_007.cif
_cod_data_source_block mjl17118_0m
_cod_database_code 4133007
_shelx_shelxl_version_number 2017/1
_shelx_space_group_comment
;
The symmetry employed for this shelxl refinement is uniquely defined
by the following loop, which should always be used as a source of
symmetry information in preference to the above space-group names.
They are only intended as comments.
;
_shelx_estimated_absorpt_t_max 0.912
_shelx_estimated_absorpt_t_min 0.704
_olex2_refinement_description
;
1. Fixed Uiso
 At 1.2 times of:
  All B(H) groups, All N(H) groups
 At 1.5 times of:
  All C(H,H,H) groups
2.a Ternary CH refined with riding coordinates:
 N3(H3A)
2.b Idealised Me refined as rotating group:
 C4(H4A,H4B,H4C), C6(H6A,H6B,H6C), C7(H7A,H7B,H7C), C8(H8A,H8B,H8C), C9(H9A,
 H9B,H9C)
2.c Boron cage BH refined with riding coordinates:
 B3(H3), B4(H4), B5(H5), B6(H6), B7(H7), B8(H8), B9(H9), B10(H10), B11(H11),
 B12(H12)
;
_olex2_submission_special_instructions 'No special instructions were received'

loop_
_space_group_symop_operation_xyz
'x, y, z'
'-x, y+1/2, -z+1/2'
'-x, -y, -z'
'x, -y-1/2, z-1/2'

loop_
_atom_site_label
_atom_site_type_symbol
_atom_site_fract_x
_atom_site_fract_y
_atom_site_fract_z
_atom_site_U_iso_or_equiv
_atom_site_adp_type
_atom_site_occupancy
_atom_site_site_symmetry_order
_atom_site_calc_flag
_atom_site_refinement_flags_posn
Pd1 Pd 0.22999(2) 0.51272(2) 0.40582(2) 0.02820(8) Uani 1 1 d .
O1 O 0.2184(2) 0.39286(17) 0.47298(7) 0.0346(4) Uani 1 1 d .
O2 O 0.2023(2) 0.18808(18) 0.50633(7) 0.0361(4) Uani 1 1 d .
N1 N 0.1931(3) 0.6903(2) 0.45742(10) 0.0434(5) Uani 1 1 d .
N2 N 0.2297(2) 0.6113(2) 0.33552(8) 0.0319(4) Uani 1 1 d .
C1 C 0.2249(3) 0.2651(2) 0.46847(9) 0.0280(5) Uani 1 1 d .
C2 C 0.2631(3) 0.2126(2) 0.41377(9) 0.0265(4) Uani 1 1 d .
C3 C 0.1865(3) 0.7715(2) 0.48933(10) 0.0331(5) Uani 1 1 d .
C4 C 0.1788(3) 0.8758(3) 0.53041(10) 0.0342(5) Uani 1 1 d .
H4A H 0.219042 0.959923 0.517025 0.051 Uiso 1 1 calc GR
H4B H 0.240353 0.848994 0.564394 0.051 Uiso 1 1 calc GR
H4C H 0.071677 0.888601 0.537513 0.051 Uiso 1 1 calc GR
C5 C 0.2255(3) 0.6668(2) 0.29513(10) 0.0304(5) Uani 1 1 d .
C6 C 0.2203(3) 0.7396(3) 0.24379(10) 0.0380(6) Uani 1 1 d .
H6A H 0.180300 0.680777 0.213568 0.057 Uiso 1 1 calc GR
H6B H 0.324021 0.769435 0.238047 0.057 Uiso 1 1 calc GR
H6C H 0.152921 0.817882 0.245070 0.057 Uiso 1 1 calc GR
B1 B 0.2728(3) 0.3399(3) 0.36757(10) 0.0267(5) Uani 1 1 d .
B3 B 0.1202(3) 0.2226(3) 0.36090(10) 0.0277(5) Uani 1 1 d .
H3 H -0.000842 0.254186 0.364918 0.033 Uiso 1 1 calc R
B4 B 0.2151(3) 0.2663(3) 0.30304(10) 0.0311(6) Uani 1 1 d .
H4 H 0.156468 0.325206 0.267963 0.037 Uiso 1 1 calc R
B5 B 0.4151(3) 0.2886(3) 0.32582(11) 0.0336(6) Uani 1 1 d .
H5 H 0.488101 0.362365 0.305926 0.040 Uiso 1 1 calc R
B6 B 0.4412(3) 0.2565(3) 0.39734(11) 0.0286(5) Uani 1 1 d .
H6 H 0.531013 0.310030 0.425172 0.034 Uiso 1 1 calc R
B7 B 0.1922(3) 0.0641(3) 0.38617(11) 0.0319(6) Uani 1 1 d .
H7 H 0.118297 -0.008309 0.406423 0.038 Uiso 1 1 calc R
B8 B 0.1662(4) 0.0950(3) 0.31488(11) 0.0340(6) Uani 1 1 d .
H8 H 0.075494 0.041223 0.287494 0.041 Uiso 1 1 calc R
B9 B 0.3490(4) 0.1361(3) 0.29309(11) 0.0377(7) Uani 1 1 d .
H9 H 0.379215 0.109472 0.251217 0.045 Uiso 1 1 calc R
B10 B 0.4878(4) 0.1297(3) 0.35183(12) 0.0350(6) Uani 1 1 d .
H10 H 0.609650 0.098804 0.348924 0.042 Uiso 1 1 calc R
B11 B 0.3915(3) 0.0851(3) 0.40929(11) 0.0309(5) Uani 1 1 d .
H11 H 0.448161 0.026386 0.444799 0.037 Uiso 1 1 calc R
B12 B 0.3344(4) 0.0112(3) 0.34471(13) 0.0353(6) Uani 1 1 d .
H12 H 0.355145 -0.097685 0.336892 0.042 Uiso 1 1 calc R
N3 N 0.2404(2) 0.3262(3) 0.60168(8) 0.0371(5) Uani 1 1 d .
H3A H 0.206466 0.291243 0.564125 0.045 Uiso 1 1 calc R
C7 C 0.1887(5) 0.4682(4) 0.60330(17) 0.0624(9) Uani 1 1 d .
H7A H 0.225196 0.507527 0.638928 0.094 Uiso 1 1 calc GR
H7B H 0.076144 0.471502 0.597923 0.094 Uiso 1 1 calc GR
H7C H 0.230518 0.519020 0.574117 0.094 Uiso 1 1 calc GR
C8 C 0.4092(4) 0.3205(5) 0.60898(17) 0.0777(13) Uani 1 1 d .
H8A H 0.450252 0.372298 0.579906 0.117 Uiso 1 1 calc GR
H8B H 0.442736 0.226867 0.607169 0.117 Uiso 1 1 calc GR
H8C H 0.447110 0.358382 0.644741 0.117 Uiso 1 1 calc GR
C9 C 0.1660(5) 0.2432(4) 0.64051(14) 0.0722(11) Uani 1 1 d .
H9A H 0.185400 0.281808 0.677335 0.108 Uiso 1 1 calc GR
H9B H 0.207913 0.151960 0.640655 0.108 Uiso 1 1 calc GR
H9C H 0.055101 0.240369 0.629502 0.108 Uiso 1 1 calc GR

loop_
_atom_site_aniso_label
_atom_site_aniso_U_11
_atom_site_aniso_U_22
_atom_site_aniso_U_33
_atom_site_aniso_U_23
_atom_site_aniso_U_13
_atom_site_aniso_U_12
Pd1 0.03486(12) 0.02381(11) 0.02590(11) -0.00063(6) 0.00319(7) 0.00064(6)
O1 0.0517(11) 0.0282(8) 0.0245(8) -0.0026(6) 0.0072(7) 0.0011(7)
O2 0.0530(11) 0.0333(9) 0.0227(8) 0.0013(7) 0.0072(7) -0.0044(8)
N1 0.0610(15) 0.0283(11) 0.0405(12) -0.0042(10) 0.0033(11) 0.0033(10)
N2 0.0336(11) 0.0290(10) 0.0326(11) -0.0001(8) 0.0020(8) -0.0002(8)
C1 0.0310(12) 0.0307(12) 0.0219(10) -0.0017(9) 0.0014(8) -0.0031(9)
C2 0.0337(12) 0.0256(11) 0.0200(10) 0.0002(8) 0.0018(8) 0.0011(9)
C3 0.0392(13) 0.0273(12) 0.0320(12) 0.0028(10) 0.0000(10) 0.0019(10)
C4 0.0384(13) 0.0317(12) 0.0320(12) -0.0044(10) 0.0021(10) 0.0025(10)
C5 0.0279(11) 0.0317(12) 0.0316(12) -0.0013(10) 0.0033(9) -0.0008(9)
C6 0.0394(14) 0.0499(15) 0.0246(11) 0.0036(11) 0.0035(10) -0.0057(11)
B1 0.0333(13) 0.0272(12) 0.0199(11) 0.0019(9) 0.0038(9) 0.0032(10)
B3 0.0315(13) 0.0296(13) 0.0211(11) -0.0018(9) -0.0012(9) 0.0024(10)
B4 0.0399(15) 0.0342(14) 0.0187(11) -0.0007(10) 0.0009(10) 0.0083(11)
B5 0.0365(15) 0.0368(15) 0.0287(13) 0.0039(11) 0.0087(11) 0.0073(11)
B6 0.0274(13) 0.0307(13) 0.0277(12) 0.0015(10) 0.0020(10) 0.0019(10)
B7 0.0406(15) 0.0258(13) 0.0277(13) -0.0022(10) -0.0037(11) -0.0004(11)
B8 0.0437(16) 0.0316(14) 0.0250(12) -0.0077(10) -0.0043(11) 0.0067(12)
B9 0.0493(17) 0.0420(16) 0.0219(12) -0.0015(11) 0.0044(11) 0.0154(13)
B10 0.0386(15) 0.0368(15) 0.0299(13) 0.0003(11) 0.0049(11) 0.0105(12)
B11 0.0385(15) 0.0275(13) 0.0256(12) 0.0000(10) -0.0014(10) 0.0052(11)
B12 0.0465(18) 0.0303(14) 0.0281(14) -0.0045(10) -0.0009(12) 0.0089(11)
N3 0.0320(11) 0.0544(14) 0.0243(10) -0.0073(9) 0.0001(8) -0.0007(10)
C7 0.060(2) 0.059(2) 0.068(2) -0.0192(18) 0.0058(18) 0.0055(17)
C8 0.0324(17) 0.117(4) 0.080(3) -0.028(3) -0.0100(16) 0.0138(19)
C9 0.096(3) 0.088(3) 0.0339(16) 0.0024(17) 0.0097(17) -0.018(2)

loop_
_atom_type_symbol
_atom_type_description
_atom_type_scat_dispersion_real
_atom_type_scat_dispersion_imag
_atom_type_scat_source
C C 0.0150 0.0070 'International Tables Vol C Tables 4.2.6.8 and 6.1.1.4'
H H 0.0000 0.0000 'International Tables Vol C Tables 4.2.6.8 and 6.1.1.4'
B B 0.0070 0.0030 'International Tables Vol C Tables 4.2.6.8 and 6.1.1.4'
N N 0.0250 0.0140 'International Tables Vol C Tables 4.2.6.8 and 6.1.1.4'
O O 0.0389 0.0241 'International Tables Vol C Tables 4.2.6.8 and 6.1.1.4'
Pd Pd 0.0660 3.1310 'International Tables Vol C Tables 4.2.6.8 and 6.1.1.4'

loop_
_geom_angle_atom_site_label_1
_geom_angle_atom_site_label_2
_geom_angle_atom_site_label_3
_geom_angle
O1 Pd1 N1 89.01(8)
N2 Pd1 O1 173.27(7)
N2 Pd1 N1 96.59(8)
N2 Pd1 B1 90.05(9)
B1 Pd1 O1 84.51(8)
B1 Pd1 N1 172.98(9)
C1 O1 Pd1 120.28(15)
C3 N1 Pd1 170.4(2)
C5 N2 Pd1 178.2(2)
O1 C1 C2 115.9(2)
O2 C1 O1 122.7(2)
O2 C1 C2 121.4(2)
C1 C2 B1 111.32(18)
C1 C2 B3 116.16(19)
C1 C2 B6 114.59(19)
C1 C2 B7 122.9(2)
C1 C2 B11 121.67(19)
B1 C2 B7 114.81(18)
B3 C2 B1 62.38(15)
B3 C2 B6 114.74(17)
B3 C2 B7 62.96(15)
B3 C2 B11 115.36(18)
B6 C2 B1 62.76(15)
B6 C2 B7 115.36(19)
B11 C2 B1 115.45(18)
B11 C2 B6 63.37(16)
B11 C2 B7 62.98(16)
N1 C3 C4 179.7(3)
C3 C4 H4A 109.5
C3 C4 H4B 109.5
C3 C4 H4C 109.5
H4A C4 H4B 109.5
H4A C4 H4C 109.5
H4B C4 H4C 109.5
N2 C5 C6 179.2(3)
C5 C6 H6A 109.5
C5 C6 H6B 109.5
C5 C6 H6C 109.5
H6A C6 H6B 109.5
H6A C6 H6C 109.5
H6B C6 H6C 109.5
C2 B1 Pd1 107.47(14)
C2 B1 B3 58.70(14)
C2 B1 B4 104.86(18)
C2 B1 B5 104.92(18)
C2 B1 B6 58.59(14)
B3 B1 Pd1 115.56(16)
B3 B1 B4 60.22(15)
B3 B1 B5 109.07(19)
B3 B1 B6 108.24(18)
B4 B1 Pd1 136.22(17)
B4 B1 B5 60.86(16)
B4 B1 B6 108.53(18)
B5 B1 Pd1 133.89(18)
B5 B1 B6 59.97(15)
B6 B1 Pd1 113.27(16)
C2 B3 B1 58.92(14)
C2 B3 H3 125.0
C2 B3 B4 104.78(19)
C2 B3 B7 58.80(14)
C2 B3 B8 104.13(18)
B1 B3 H3 121.2
B1 B3 B4 59.90(15)
B1 B3 B7 108.53(19)
B1 B3 B8 108.15(19)
B4 B3 H3 122.0
B4 B3 B7 108.46(19)
B4 B3 B8 60.59(16)
B7 B3 H3 121.3
B8 B3 H3 122.6
B8 B3 B7 59.47(15)
B1 B4 B3 59.88(14)
B1 B4 H4 122.2
B1 B4 B5 59.63(15)
B1 B4 B8 107.46(18)
B1 B4 B9 107.22(19)
B3 B4 H4 121.9
B3 B4 B5 107.82(18)
B3 B4 B8 59.74(15)
B3 B4 B9 107.60(19)
B5 B4 H4 121.7
B8 B4 H4 121.8
B8 B4 B5 108.1(2)
B9 B4 H4 122.0
B9 B4 B5 59.94(17)
B9 B4 B8 60.05(17)
B1 B5 B4 59.51(15)
B1 B5 H5 122.2
B1 B5 B6 60.24(15)
B1 B5 B9 107.0(2)
B1 B5 B10 107.03(19)
B4 B5 H5 122.0
B4 B5 B10 107.3(2)
B6 B5 B4 107.67(19)
B6 B5 H5 122.1
B6 B5 B9 107.0(2)
B6 B5 B10 59.13(15)
B9 B5 B4 59.74(17)
B9 B5 H5 122.3
B9 B5 B10 59.69(17)
B10 B5 H5 122.4
C2 B6 B1 58.66(14)
C2 B6 B5 104.83(19)
C2 B6 H6 125.2
C2 B6 B10 104.21(19)
C2 B6 B11 58.30(15)
B1 B6 H6 121.6
B1 B6 B11 107.89(19)
B5 B6 B1 59.78(15)
B5 B6 H6 121.6
B5 B6 B11 109.0(2)
B10 B6 B1 108.21(19)
B10 B6 B5 61.09(16)
B10 B6 H6 122.2
B10 B6 B11 59.89(16)
B11 B6 H6 121.4
C2 B7 B3 58.24(14)
C2 B7 H7 125.6
C2 B7 B8 104.07(19)
C2 B7 B11 58.28(15)
C2 B7 B12 103.7(2)
B3 B7 H7 121.6
B3 B7 B11 107.58(19)
B8 B7 B3 59.96(15)
B8 B7 H7 122.2
B8 B7 B11 108.1(2)
B8 B7 B12 60.41(17)
B11 B7 H7 121.6
B12 B7 B3 107.9(2)
B12 B7 H7 122.6
B12 B7 B11 59.64(17)
B3 B8 B4 59.67(15)
B3 B8 H8 122.0
B3 B8 B9 107.3(2)
B3 B8 B12 107.96(19)
B4 B8 H8 121.6
B7 B8 B3 60.57(15)
B7 B8 B4 108.62(19)
B7 B8 H8 121.2
B7 B8 B9 108.2(2)
B7 B8 B12 59.91(17)
B9 B8 B4 59.75(17)
B9 B8 H8 122.0
B12 B8 B4 108.2(2)
B12 B8 H8 121.6
B12 B8 B9 60.22(18)
B4 B9 B5 60.32(16)
B4 B9 B8 60.21(17)
B4 B9 H9 121.4
B4 B9 B10 108.40(19)
B4 B9 B12 108.1(2)
B5 B9 B8 108.49(19)
B5 B9 H9 121.1
B5 B9 B12 108.50(19)
B8 B9 H9 121.8
B8 B9 B12 59.67(18)
B10 B9 B5 60.48(17)
B10 B9 B8 107.7(2)
B10 B9 H9 121.7
B10 B9 B12 59.82(17)
B12 B9 H9 121.8
B5 B10 H10 121.5
B6 B10 B5 59.78(15)
B6 B10 B9 107.6(2)
B6 B10 H10 121.6
B6 B10 B11 60.93(15)
B6 B10 B12 108.3(2)
B9 B10 B5 59.83(17)
B9 B10 H10 121.9
B11 B10 B5 108.81(19)
B11 B10 B9 108.1(2)
B11 B10 H10 121.2
B11 B10 B12 59.68(17)
B12 B10 B5 108.3(2)
B12 B10 B9 60.26(18)
B12 B10 H10 121.6
C2 B11 B6 58.33(14)
C2 B11 B7 58.74(15)
C2 B11 B10 103.69(18)
C2 B11 H11 125.3
C2 B11 B12 104.05(19)
B6 B11 H11 122.0
B7 B11 B6 107.75(19)
B7 B11 H11 121.4
B10 B11 B6 59.18(16)
B10 B11 B7 107.91(19)
B10 B11 H11 122.7
B12 B11 B6 107.42(19)
B12 B11 B7 59.70(17)
B12 B11 B10 60.34(18)
B12 B11 H11 122.6
B7 B12 B8 59.68(16)
B7 B12 B9 107.94(19)
B7 B12 B10 108.39(19)
B7 B12 H12 121.5
B8 B12 B9 60.12(17)
B8 B12 B10 108.1(2)
B8 B12 H12 121.7
B9 B12 H12 121.8
B10 B12 B9 59.92(17)
B10 B12 H12 121.6
B11 B12 B7 60.66(16)
B11 B12 B8 108.33(19)
B11 B12 B9 108.1(2)
B11 B12 B10 59.98(17)
B11 B12 H12 121.4
C7 N3 H3A 107.1
C8 N3 H3A 107.1
C8 N3 C7 109.8(3)
C9 N3 H3A 107.1
C9 N3 C7 111.2(3)
C9 N3 C8 114.2(3)
N3 C7 H7A 109.5
N3 C7 H7B 109.5
N3 C7 H7C 109.5
H7A C7 H7B 109.5
H7A C7 H7C 109.5
H7B C7 H7C 109.5
N3 C8 H8A 109.5
N3 C8 H8B 109.5
N3 C8 H8C 109.5
H8A C8 H8B 109.5
H8A C8 H8C 109.5
H8B C8 H8C 109.5
N3 C9 H9A 109.5
N3 C9 H9B 109.5
N3 C9 H9C 109.5
H9A C9 H9B 109.5
H9A C9 H9C 109.5
H9B C9 H9C 109.5

loop_
_geom_bond_atom_site_label_1
_geom_bond_atom_site_label_2
_geom_bond_distance
Pd1 O1 2.0467(17)
Pd1 N1 2.219(2)
Pd1 N2 1.985(2)
Pd1 B1 2.016(3)
O1 C1 1.279(3)
O2 C1 1.237(3)
N1 C3 1.132(3)
N2 C5 1.132(3)
C1 C2 1.511(3)
C2 B1 1.709(3)
C2 B3 1.705(3)
C2 B6 1.708(4)
C2 B7 1.716(4)
C2 B11 1.707(4)
C3 C4 1.454(3)
C4 H4A 0.9800
C4 H4B 0.9800
C4 H4C 0.9800
C5 C6 1.450(3)
C6 H6A 0.9800
C6 H6B 0.9800
C6 H6C 0.9800
B1 B3 1.768(4)
B1 B4 1.769(4)
B1 B5 1.771(4)
B1 B6 1.779(4)
B3 H3 1.1200
B3 B4 1.774(4)
B3 B7 1.786(4)
B3 B8 1.776(4)
B4 H4 1.1200
B4 B5 1.793(4)
B4 B8 1.791(4)
B4 B9 1.782(4)
B5 H5 1.1200
B5 B6 1.775(4)
B5 B9 1.786(5)
B5 B10 1.798(4)
B6 H6 1.1200
B6 B10 1.763(4)
B6 B11 1.794(4)
B7 H7 1.1200
B7 B8 1.767(4)
B7 B11 1.788(4)
B7 B12 1.771(4)
B8 H8 1.1200
B8 B9 1.788(5)
B8 B12 1.780(4)
B9 H9 1.1200
B9 B10 1.783(4)
B9 B12 1.790(4)
B10 H10 1.1200
B10 B11 1.775(4)
B10 B12 1.782(5)
B11 H11 1.1200
B11 B12 1.770(4)
B12 H12 1.1200
N3 H3A 1.0000
N3 C7 1.488(4)
N3 C8 1.470(4)
N3 C9 1.466(4)
C7 H7A 0.9800
C7 H7B 0.9800
C7 H7C 0.9800
C8 H8A 0.9800
C8 H8B 0.9800
C8 H8C 0.9800
C9 H9A 0.9800
C9 H9B 0.9800
C9 H9C 0.9800

loop_
_geom_hbond_atom_site_label_D
_geom_hbond_atom_site_label_H
_geom_hbond_atom_site_label_A
_geom_hbond_distance_DH
_geom_hbond_distance_HA
_geom_hbond_distance_DA
_geom_hbond_angle_DHA
_geom_hbond_publ_flag
N3 H3A O2 1.00 1.75 2.704(3) 158.5 yes
